data_4105269
loop_
_publ_author_name
'Jongwook Choi'
'Yuriy Choliy'
'Xiawei Zhang'
'Thomas J. Emge'
'Karsten Krogh-Jespersen'
'Alan S. Goldman'

_publ_section_title
;
 Cleavage of sp3 C-O Bonds via Oxidative Addition of C-H Bonds
;
_journal_name_full 'Journal of the American Chemical Society'
_journal_page_first 15627
_journal_page_last 15629
_journal_paper_doi 10.1021/ja906930u
_journal_volume 131
_journal_year 2009
_chemical_formula_sum 'C33 H49 F6 Ir O P2'
_chemical_formula_weight 829.86
_chemical_name_systematic
; 
 ? 
;
_space_group_IT_number 15
_symmetry_cell_setting monoclinic
_symmetry_space_group_name_Hall '-C 2yc'
_symmetry_space_group_name_H-M 'C 1 2/c 1'
_atom_sites_solution_hydrogens geom
_atom_sites_solution_primary direct
_atom_sites_solution_secondary difmap
_audit_creation_method SHELXL-97
_cell_angle_alpha 90.00
_cell_angle_beta 102.985(1)
_cell_angle_gamma 90.00
_cell_formula_units_Z 16
_cell_length_a 54.624(3)
_cell_length_b 11.2955(6)
_cell_length_c 22.5933(11)
_cell_measurement_reflns_used 7051
_cell_measurement_temperature 100(2)
_cell_measurement_theta_max 30.38
_cell_measurement_theta_min 2.43
_cell_volume 13583.7(12)
_computing_cell_refinement 'Bruker SAINT'
_computing_data_collection 'Bruker APEX2'
_computing_data_reduction 'Bruker SAINT'
_computing_molecular_graphics 'Bruker SHELXTL'
_computing_publication_material 'Bruker SHELXTL'
_computing_structure_refinement 'SHELXL-97 (Sheldrick, 2008)'
_computing_structure_solution 'SHELXS-97 (Sheldrick, 2008)'
_diffrn_ambient_temperature 100(2)
_diffrn_measured_fraction_theta_full 0.982
_diffrn_measured_fraction_theta_max 0.982
_diffrn_measurement_device_type 'Bruker APEX-II CCD'
_diffrn_measurement_method '\f and \w scans'
_diffrn_radiation_monochromator graphite
_diffrn_radiation_source 'fine-focus sealed tube'
_diffrn_radiation_type MoK\a
_diffrn_radiation_wavelength 0.71073
_diffrn_reflns_av_R_equivalents 0.0398
_diffrn_reflns_av_sigmaI/netI 0.0469
_diffrn_reflns_limit_h_max 68
_diffrn_reflns_limit_h_min -69
_diffrn_reflns_limit_k_max 14
_diffrn_reflns_limit_k_min -14
_diffrn_reflns_limit_l_max 25
_diffrn_reflns_limit_l_min -29
_diffrn_reflns_number 43431
_diffrn_reflns_theta_full 27.48
_diffrn_reflns_theta_max 27.48
_diffrn_reflns_theta_min 1.84
_exptl_absorpt_coefficient_mu 4.084
_exptl_absorpt_correction_T_max 0.79
_exptl_absorpt_correction_T_min 0.44
_exptl_absorpt_correction_type multi-scan
_exptl_absorpt_process_details 'Bruker SAINT (SADABS)'
_exptl_crystal_colour red
_exptl_crystal_density_diffrn 1.623
_exptl_crystal_description lathe
_exptl_crystal_F_000 6656
_exptl_crystal_size_max 0.24
_exptl_crystal_size_mid 0.12
_exptl_crystal_size_min 0.06
_refine_diff_density_max 3.167
_refine_diff_density_min -2.810
_refine_diff_density_rms 0.169
_refine_ls_extinction_method none
_refine_ls_goodness_of_fit_ref 1.098
_refine_ls_hydrogen_treatment constr
_refine_ls_matrix_type full
_refine_ls_number_parameters 829
_refine_ls_number_reflns 15316
_refine_ls_number_restraints 883
_refine_ls_restrained_S_all 1.163
_refine_ls_R_factor_all 0.0660
_refine_ls_R_factor_gt 0.0494
_refine_ls_shift/su_max 0.012
_refine_ls_shift/su_mean 0.000
_refine_ls_structure_factor_coef Fsqd
_refine_ls_weighting_details 'calc w=1/[\s^2^(Fo^2^)+(0.0700P)^2^+50.0000P] where P=(Fo^2^+2Fc^2^)/3'
_refine_ls_weighting_scheme calc
_refine_ls_wR_factor_gt 0.1257
_refine_ls_wR_factor_ref 0.1346
_reflns_number_gt 12136
_reflns_number_total 15316
_reflns_threshold_expression >2sigma(I)
_cod_data_source_file ja906930u_si_004.cif
_cod_data_source_block irmophf
_cod_original_cell_volume 13583.6(12)
_cod_database_code 4105269

loop_
_symmetry_equiv_pos_as_xyz
'x, y, z'
'-x, y, -z+1/2'
'x+1/2, y+1/2, z'
'-x+1/2, y+1/2, -z+1/2'
'-x, -y, -z'
'x, -y, z-1/2'
'-x+1/2, -y+1/2, -z'
'x+1/2, -y+1/2, z-1/2'

loop_
_atom_site_label
_atom_site_type_symbol
_atom_site_fract_x
_atom_site_fract_y
_atom_site_fract_z
_atom_site_U_iso_or_equiv
_atom_site_adp_type
_atom_site_occupancy
_atom_site_symmetry_multiplicity
_atom_site_calc_flag
_atom_site_refinement_flags
_atom_site_disorder_assembly
_atom_site_disorder_group
P2 P 0.33602(3) 0.60372(14) -0.00335(7) 0.0255(3) Uani 1 1 d U . .
F1A F 0.3468(2) 0.2514(10) 0.3087(6) 0.053(3) Uani 0.50 1 d PDU A 1
F2A F 0.3414(3) 0.0876(11) 0.2635(7) 0.063(4) Uani 0.50 1 d PDU A 1
F3A F 0.3145(2) 0.1477(13) 0.3109(6) 0.067(4) Uani 0.50 1 d PDU A 1
F1B F 0.3352(3) 0.2614(10) 0.3097(6) 0.052(3) Uani 0.50 1 d PDU A 2
F2B F 0.3488(3) 0.1277(12) 0.2615(7) 0.059(4) Uani 0.50 1 d PDU A 2
F3B F 0.3141(2) 0.1011(9) 0.2887(6) 0.054(3) Uani 0.50 1 d PDU A 2
F4A F 0.2466(2) 0.1202(9) 0.0853(6) 0.064(3) Uani 0.50 1 d PDU B 1
F5A F 0.2391(2) 0.2926(10) 0.0530(5) 0.053(3) Uani 0.50 1 d PDU B 1
F6A F 0.2350(4) 0.2523(13) 0.1417(7) 0.047(3) Uani 0.50 1 d PDU B 1
F4B F 0.24745(19) 0.1065(8) 0.1264(6) 0.058(3) Uani 0.50 1 d PDU B 2
F5B F 0.2442(2) 0.2286(12) 0.0548(5) 0.058(3) Uani 0.50 1 d PDU B 2
F6B F 0.2358(5) 0.2867(13) 0.1365(8) 0.055(4) Uani 0.50 1 d PDU B 2
O1 O 0.32478(8) 0.4639(4) 0.1077(2) 0.0312(10) Uani 1 1 d U . .
C1 C 0.30964(11) 0.7977(5) 0.0385(3) 0.0241(12) Uani 1 1 d U . .
C2 C 0.29738(12) 0.8878(5) 0.0636(3) 0.0293(13) Uani 1 1 d U . .
C3 C 0.29843(15) 1.0048(6) 0.0487(3) 0.0395(16) Uani 1 1 d U . .
H3 H 0.2906 1.0628 0.0686 0.047 Uiso 1 1 calc R . .
C4 C 0.31095(13) 1.0386(6) 0.0043(3) 0.0399(16) Uani 1 1 d U . .
H4 H 0.3121 1.1198 -0.0057 0.048 Uiso 1 1 calc R . .
C5 C 0.32175(13) 0.9529(6) -0.0250(3) 0.0350(15) Uani 1 1 d U . .
H5 H 0.3299 0.9750 -0.0563 0.042 Uiso 1 1 calc R . .
C6 C 0.32080(12) 0.8358(6) -0.0092(3) 0.0279(13) Uani 1 1 d U . .
C7 C 0.33047(12) 0.7424(5) -0.0467(3) 0.0352(15) Uani 1 1 d U . .
H7A H 0.3463 0.7698 -0.0566 0.042 Uiso 1 1 calc R . .
H7B H 0.3180 0.7292 -0.0853 0.042 Uiso 1 1 calc R . .
C33 C 0.28048(11) 0.6226(6) 0.0070(3) 0.0409(16) Uani 1 1 d DU . .
H33A H 0.2680 0.6729 0.0200 0.061 Uiso 1 1 calc R . .
H33B H 0.2743 0.5409 0.0023 0.061 Uiso 1 1 calc R . .
H33C H 0.2833 0.6514 -0.0318 0.061 Uiso 1 1 calc R . .
Ir1 Ir 0.311485(4) 0.62758(2) 0.067100(10) 0.02218(8) Uani 1 1 d DU . .
P1 P 0.29221(3) 0.70640(14) 0.14194(7) 0.0237(3) Uani 1 1 d DU . .
C8 C 0.28197(12) 0.8507(5) 0.1094(3) 0.0283(13) Uani 1 1 d DU . .
H8A H 0.2640 0.8471 0.0889 0.034 Uiso 1 1 calc R . .
H8B H 0.2840 0.9104 0.1423 0.034 Uiso 1 1 calc R . .
C9 C 0.31667(11) 0.7399(5) 0.2125(2) 0.0286(13) Uani 1 1 d DU . .
C10 C 0.33193(12) 0.6291(5) 0.2349(3) 0.0328(14) Uani 1 1 d DU . .
H10A H 0.3385 0.5952 0.2018 0.049 Uiso 1 1 calc R . .
H10B H 0.3211 0.5709 0.2488 0.049 Uiso 1 1 calc R . .
H10C H 0.3459 0.6500 0.2687 0.049 Uiso 1 1 calc R . .
C11 C 0.30715(13) 0.7980(6) 0.2642(3) 0.0360(15) Uani 1 1 d DU . .
H11A H 0.3215 0.8234 0.2961 0.054 Uiso 1 1 calc R . .
H11B H 0.2971 0.7409 0.2812 0.054 Uiso 1 1 calc R . .
H11C H 0.2968 0.8669 0.2486 0.054 Uiso 1 1 calc R . .
C12 C 0.33528(11) 0.8298(6) 0.1946(3) 0.0324(14) Uani 1 1 d DU . .
H12A H 0.3267 0.9055 0.1835 0.049 Uiso 1 1 calc R . .
H12B H 0.3413 0.7990 0.1599 0.049 Uiso 1 1 calc R . .
H12C H 0.3496 0.8417 0.2290 0.049 Uiso 1 1 calc R . .
C13 C 0.26304(11) 0.6457(5) 0.1638(3) 0.0307(13) Uani 1 1 d DU . .
C14 C 0.26973(12) 0.5458(6) 0.2117(3) 0.0334(14) Uani 1 1 d DU . .
H14A H 0.2543 0.5080 0.2174 0.050 Uiso 1 1 calc R . .
H14B H 0.2789 0.5794 0.2504 0.050 Uiso 1 1 calc R . .
H14C H 0.2803 0.4867 0.1977 0.050 Uiso 1 1 calc R . .
C15 C 0.24848(13) 0.7417(6) 0.1899(3) 0.0379(16) Uani 1 1 d DU . .
H15A H 0.2442 0.8066 0.1606 0.057 Uiso 1 1 calc R . .
H15B H 0.2589 0.7722 0.2279 0.057 Uiso 1 1 calc R . .
H15C H 0.2330 0.7075 0.1979 0.057 Uiso 1 1 calc R . .
C16 C 0.24571(12) 0.5937(6) 0.1089(3) 0.0359(15) Uani 1 1 d DU . .
H16A H 0.2548 0.5341 0.0906 0.054 Uiso 1 1 calc R . .
H16B H 0.2397 0.6566 0.0793 0.054 Uiso 1 1 calc R . .
H16C H 0.2314 0.5566 0.1209 0.054 Uiso 1 1 calc R . .
C17 C 0.37008(13) 0.6084(6) 0.0370(3) 0.0346(14) Uani 1 1 d U . .
C18 C 0.37908(15) 0.4852(7) 0.0601(4) 0.0495(19) Uani 1 1 d U . .
H18A H 0.3808 0.4352 0.0258 0.074 Uiso 1 1 calc R . .
H18B H 0.3668 0.4496 0.0806 0.074 Uiso 1 1 calc R . .
H18C H 0.3954 0.4916 0.0889 0.074 Uiso 1 1 calc R . .
C19 C 0.38800(12) 0.6609(9) 0.0005(4) 0.054(2) Uani 1 1 d U . .
H19A H 0.4053 0.6569 0.0247 0.081 Uiso 1 1 calc R . .
H19B H 0.3835 0.7436 -0.0095 0.081 Uiso 1 1 calc R . .
H19C H 0.3867 0.6156 -0.0371 0.081 Uiso 1 1 calc R . .
C20 C 0.37114(14) 0.6877(7) 0.0926(3) 0.0422(17) Uani 1 1 d U . .
H20A H 0.3887 0.6971 0.1147 0.063 Uiso 1 1 calc R . .
H20B H 0.3614 0.6511 0.1194 0.063 Uiso 1 1 calc R . .
H20C H 0.3640 0.7655 0.0794 0.063 Uiso 1 1 calc R . .
C21 C 0.33032(14) 0.4811(6) -0.0612(3) 0.0366(15) Uani 1 1 d U . .
C22 C 0.32735(18) 0.3649(7) -0.0310(4) 0.052(2) Uani 1 1 d U . .
H22A H 0.3137 0.3711 -0.0096 0.078 Uiso 1 1 calc R . .
H22B H 0.3430 0.3454 -0.0019 0.078 Uiso 1 1 calc R . .
H22C H 0.3234 0.3025 -0.0618 0.078 Uiso 1 1 calc R . .
C23 C 0.35143(15) 0.4729(7) -0.0971(3) 0.0443(18) Uani 1 1 d U . .
H23A H 0.3670 0.4464 -0.0698 0.066 Uiso 1 1 calc R . .
H23B H 0.3540 0.5509 -0.1136 0.066 Uiso 1 1 calc R . .
H23C H 0.3465 0.4161 -0.1305 0.066 Uiso 1 1 calc R . .
C24 C 0.30619(14) 0.5047(6) -0.1096(3) 0.0505(19) Uani 1 1 d U . .
H24A H 0.3019 0.4344 -0.1353 0.076 Uiso 1 1 calc R . .
H24B H 0.3088 0.5721 -0.1348 0.076 Uiso 1 1 calc R . .
H24C H 0.2924 0.5227 -0.0897 0.076 Uiso 1 1 calc R . .
C25 C 0.31351(13) 0.3802(5) 0.1322(3) 0.0298(13) Uani 1 1 d U . .
C26 C 0.32611(13) 0.3243(5) 0.1855(3) 0.0309(13) Uani 1 1 d U . .
H26 H 0.3430 0.3455 0.2033 0.037 Uiso 1 1 calc R . .
C27 C 0.31416(13) 0.2374(6) 0.2130(3) 0.0326(13) Uani 1 1 d U A .
C28 C 0.28991(13) 0.2042(6) 0.1882(3) 0.0354(14) Uani 1 1 d U . .
H28 H 0.2819 0.1458 0.2074 0.043 Uiso 1 1 calc R . .
C29 C 0.27719(13) 0.2576(6) 0.1343(3) 0.0348(14) Uani 1 1 d U B .
C30 C 0.28896(12) 0.3432(6) 0.1067(3) 0.0314(14) Uani 1 1 d U . .
H30 H 0.2802 0.3775 0.0696 0.038 Uiso 1 1 calc R . .
C31 C 0.32825(15) 0.1829(6) 0.2707(3) 0.0404(15) Uani 1 1 d U . .
C32 C 0.25071(15) 0.2253(7) 0.1090(4) 0.0444(16) Uani 1 1 d U . .
P4 P 0.44523(4) 0.3998(2) 0.30317(9) 0.0457(5) Uani 1 1 d U . .
F7 F 0.36949(13) -0.0709(6) 0.4227(3) 0.093(2) Uani 1 1 d U . .
F8 F 0.38995(12) -0.2288(5) 0.4507(2) 0.0710(15) Uani 1 1 d U . .
F9 F 0.37054(10) -0.2061(6) 0.3584(3) 0.0759(16) Uani 1 1 d U . .
F10 F 0.47904(14) -0.2100(8) 0.4676(4) 0.121(3) Uani 1 1 d U . .
F11 F 0.49403(13) -0.0537(8) 0.4369(4) 0.128(3) Uani 1 1 d U . .
F12 F 0.48535(12) -0.1999(6) 0.3777(3) 0.0909(19) Uani 1 1 d U . .
O2 O 0.42036(15) 0.1421(7) 0.2970(4) 0.089(2) Uani 1 1 d U . .
C34 C 0.44879(12) 0.3491(6) 0.1807(3) 0.0359(14) Uani 1 1 d U . .
C35 C 0.44570(14) 0.3177(8) 0.1194(4) 0.0452(17) Uani 1 1 d U . .
C36 C 0.44991(15) 0.4013(8) 0.0768(4) 0.0502(19) Uani 1 1 d U . .
H36 H 0.4474 0.3794 0.0352 0.060 Uiso 1 1 calc R . .
C37 C 0.45758(16) 0.5132(8) 0.0941(4) 0.0516(19) Uani 1 1 d U . .
H37 H 0.4596 0.5701 0.0646 0.062 Uiso 1 1 calc R . .
C38 C 0.46245(16) 0.5438(7) 0.1551(4) 0.0486(18) Uani 1 1 d U . .
H38 H 0.4684 0.6210 0.1675 0.058 Uiso 1 1 calc R . .
C39 C 0.45868(12) 0.4618(6) 0.1986(3) 0.0365(15) Uani 1 1 d U . .
C40 C 0.46410(15) 0.4962(7) 0.2648(3) 0.0454(17) Uani 1 1 d U . .
H40A H 0.4596 0.5802 0.2690 0.054 Uiso 1 1 calc R . .
H40B H 0.4822 0.4860 0.2833 0.054 Uiso 1 1 calc R . .
C66 C 0.47193(8) 0.2085(8) 0.2600(4) 0.125(4) Uani 1 1 d DU . .
H66A H 0.4766 0.1625 0.2275 0.187 Uiso 1 1 calc R . .
H66B H 0.4763 0.1638 0.2981 0.187 Uiso 1 1 calc R . .
H66C H 0.4810 0.2840 0.2648 0.187 Uiso 1 1 calc R . .
Ir2 Ir 0.439274(5) 0.23539(3) 0.241236(15) 0.04212(10) Uani 1 1 d DU . .
P3 P 0.43042(4) 0.1068(2) 0.15880(12) 0.0556(6) Uani 1 1 d DU . .
C41 C 0.4398(2) 0.1903(9) 0.0991(4) 0.097(3) Uani 1 1 d DU . .
H41A H 0.4548 0.1533 0.0891 0.116 Uiso 1 1 calc R . .
H41B H 0.4260 0.1892 0.0621 0.116 Uiso 1 1 calc R . .
C42 C 0.39568(12) 0.0856(8) 0.1328(4) 0.073(2) Uani 1 1 d DU . .
C43 C 0.3831(2) 0.0418(11) 0.1824(6) 0.166(6) Uani 1 1 d DU . .
H43A H 0.3665 0.0096 0.1639 0.248 Uiso 1 1 calc R . .
H43B H 0.3813 0.1079 0.2092 0.248 Uiso 1 1 calc R . .
H43C H 0.3935 -0.0202 0.2061 0.248 Uiso 1 1 calc R . .
C44 C 0.38693(16) 0.0225(9) 0.0723(4) 0.093(3) Uani 1 1 d DU . .
H44A H 0.3686 0.0174 0.0623 0.139 Uiso 1 1 calc R . .
H44B H 0.3941 -0.0575 0.0751 0.139 Uiso 1 1 calc R . .
H44C H 0.3925 0.0668 0.0404 0.139 Uiso 1 1 calc R . .
C45 C 0.3861(2) 0.2170(8) 0.1205(6) 0.122(4) Uani 1 1 d DU . .
H45A H 0.3970 0.2595 0.0987 0.183 Uiso 1 1 calc R . .
H45B H 0.3865 0.2566 0.1593 0.183 Uiso 1 1 calc R . .
H45C H 0.3688 0.2165 0.0960 0.183 Uiso 1 1 calc R . .
C46 C 0.44653(18) -0.0427(7) 0.1588(4) 0.104(3) Uani 1 1 d DU . .
C47 C 0.4345(3) -0.1402(9) 0.1923(7) 0.146(5) Uani 1 1 d DU . .
H47A H 0.4162 -0.1408 0.1765 0.219 Uiso 1 1 calc R . .
H47B H 0.4382 -0.1233 0.2359 0.219 Uiso 1 1 calc R . .
H47C H 0.4414 -0.2178 0.1854 0.219 Uiso 1 1 calc R . .
C48 C 0.44499(19) -0.0920(10) 0.0948(5) 0.102(4) Uani 1 1 d DU . .
H48A H 0.4453 -0.0264 0.0665 0.153 Uiso 1 1 calc R . .
H48B H 0.4293 -0.1367 0.0816 0.153 Uiso 1 1 calc R . .
H48C H 0.4593 -0.1444 0.0953 0.153 Uiso 1 1 calc R . .
C49 C 0.4732(2) -0.0446(9) 0.1921(6) 0.137(5) Uani 1 1 d DU . .
H49A H 0.4803 -0.1235 0.1889 0.206 Uiso 1 1 calc R . .
H49B H 0.4743 -0.0256 0.2350 0.206 Uiso 1 1 calc R . .
H49C H 0.4827 0.0141 0.1745 0.206 Uiso 1 1 calc R . .
C50 C 0.41465(17) 0.4806(9) 0.2967(4) 0.059(2) Uani 1 1 d U . .
C51 C 0.39502(17) 0.3919(10) 0.3110(5) 0.071(3) Uani 1 1 d U . .
H51A H 0.3786 0.4305 0.3043 0.107 Uiso 1 1 calc R . .
H51B H 0.4002 0.3662 0.3534 0.107 Uiso 1 1 calc R . .
H51C H 0.3939 0.3229 0.2842 0.107 Uiso 1 1 calc R . .
C52 C 0.41581(17) 0.5893(11) 0.3370(5) 0.087(3) Uani 1 1 d U . .
H52A H 0.4287 0.6436 0.3293 0.130 Uiso 1 1 calc R . .
H52B H 0.4200 0.5650 0.3798 0.130 Uiso 1 1 calc R . .
H52C H 0.3995 0.6293 0.3280 0.130 Uiso 1 1 calc R . .
C53 C 0.40453(14) 0.5196(9) 0.2311(4) 0.064(2) Uani 1 1 d U . .
H53A H 0.4036 0.4511 0.2041 0.096 Uiso 1 1 calc R . .
H53B H 0.4158 0.5793 0.2202 0.096 Uiso 1 1 calc R . .
H53C H 0.3877 0.5535 0.2270 0.096 Uiso 1 1 calc R . .
C54 C 0.46320(18) 0.3880(10) 0.3834(4) 0.065(2) Uani 1 1 d U . .
C55 C 0.4464(2) 0.3287(12) 0.4226(4) 0.083(3) Uani 1 1 d U . .
H55A H 0.4396 0.2543 0.4034 0.124 Uiso 1 1 calc R . .
H55B H 0.4326 0.3820 0.4255 0.124 Uiso 1 1 calc R . .
H55C H 0.4566 0.3124 0.4633 0.124 Uiso 1 1 calc R . .
C56 C 0.47326(17) 0.5081(9) 0.4108(5) 0.085(3) Uani 1 1 d U . .
H56A H 0.4831 0.4962 0.4523 0.127 Uiso 1 1 calc R . .
H56B H 0.4591 0.5612 0.4113 0.127 Uiso 1 1 calc R . .
H56C H 0.4840 0.5432 0.3860 0.127 Uiso 1 1 calc R . .
C57 C 0.4862(2) 0.3197(9) 0.3962(4) 0.098(3) Uani 1 1 d U . .
H57A H 0.4980 0.3535 0.3740 0.147 Uiso 1 1 calc R . .
H57B H 0.4825 0.2376 0.3833 0.147 Uiso 1 1 calc R . .
H57C H 0.4937 0.3218 0.4399 0.147 Uiso 1 1 calc R . .
C58 C 0.42444(17) 0.0507(8) 0.3340(4) 0.058(2) Uani 1 1 d U . .
C59 C 0.40389(16) -0.0025(8) 0.3516(4) 0.0521(19) Uani 1 1 d U . .
H59 H 0.3874 0.0259 0.3353 0.063 Uiso 1 1 calc R . .
C60 C 0.40746(16) -0.0943(7) 0.3917(3) 0.0427(16) Uani 1 1 d U . .
C61 C 0.43093(17) -0.1390(8) 0.4149(4) 0.053(2) Uani 1 1 d U . .
H61 H 0.4332 -0.2031 0.4428 0.063 Uiso 1 1 calc R . .
C62 C 0.45141(17) -0.0899(8) 0.3972(4) 0.0528(19) Uani 1 1 d U . .
C63 C 0.44781(16) -0.0001(7) 0.3574(4) 0.056(2) Uani 1 1 d U . .
H63 H 0.4620 0.0303 0.3445 0.067 Uiso 1 1 calc R . .
C64 C 0.38427(18) -0.1493(8) 0.4054(4) 0.054(2) Uani 1 1 d U . .
C65 C 0.4773(2) -0.1390(11) 0.4201(6) 0.077(3) Uani 1 1 d U . .

loop_
_atom_site_aniso_label
_atom_site_aniso_U_11
_atom_site_aniso_U_22
_atom_site_aniso_U_33
_atom_site_aniso_U_23
_atom_site_aniso_U_13
_atom_site_aniso_U_12
P2 0.0230(8) 0.0317(8) 0.0241(8) -0.0053(6) 0.0098(6) -0.0030(6)
F1A 0.054(6) 0.051(5) 0.046(5) 0.008(4) -0.004(5) -0.012(5)
F2A 0.076(8) 0.049(6) 0.058(7) -0.007(5) -0.001(6) 0.026(5)
F3A 0.058(6) 0.100(8) 0.049(6) 0.023(5) 0.023(5) -0.009(6)
F1B 0.075(8) 0.049(5) 0.031(5) 0.002(4) 0.008(6) 0.002(5)
F2B 0.054(6) 0.079(8) 0.045(6) 0.012(6) 0.015(5) 0.022(5)
F3B 0.064(6) 0.043(5) 0.059(7) 0.024(4) 0.022(5) -0.001(4)
F4A 0.042(5) 0.059(5) 0.087(7) -0.031(5) 0.010(6) -0.008(4)
F5A 0.040(5) 0.066(6) 0.048(5) -0.001(5) 0.000(4) -0.017(5)
F6A 0.029(5) 0.069(8) 0.047(6) -0.010(5) 0.019(5) -0.011(6)
F4B 0.035(5) 0.048(4) 0.084(6) 0.000(5) -0.001(5) -0.014(4)
F5B 0.041(5) 0.082(7) 0.049(5) -0.011(5) 0.007(4) -0.016(6)
F6B 0.037(6) 0.063(7) 0.068(7) -0.008(6) 0.017(5) 0.010(7)
O1 0.026(2) 0.031(2) 0.039(3) 0.0081(18) 0.012(2) 0.0044(17)
C1 0.022(3) 0.029(3) 0.021(3) 0.000(2) 0.002(2) -0.001(2)
C2 0.033(3) 0.031(3) 0.023(3) 0.001(2) 0.004(2) 0.003(3)
C3 0.050(4) 0.031(3) 0.039(4) -0.002(3) 0.012(3) 0.002(3)
C4 0.038(4) 0.031(3) 0.050(4) 0.006(3) 0.008(3) -0.003(3)
C5 0.032(3) 0.041(3) 0.032(3) 0.007(3) 0.007(3) -0.006(3)
C6 0.025(3) 0.034(3) 0.025(3) -0.001(2) 0.007(2) -0.003(2)
C7 0.036(4) 0.042(3) 0.030(3) 0.003(3) 0.014(3) 0.001(3)
C33 0.034(3) 0.048(4) 0.042(4) -0.005(3) 0.013(3) -0.004(3)
Ir1 0.02007(13) 0.02744(12) 0.01999(12) 0.00036(9) 0.00657(9) 0.00084(9)
P1 0.0212(8) 0.0315(8) 0.0189(7) -0.0002(6) 0.0057(6) 0.0019(6)
C8 0.025(3) 0.032(3) 0.027(3) -0.006(2) 0.004(2) 0.004(2)
C9 0.027(3) 0.039(3) 0.020(3) -0.005(2) 0.004(2) -0.002(2)
C10 0.028(3) 0.045(3) 0.024(3) 0.003(3) 0.003(3) 0.001(3)
C11 0.034(4) 0.049(4) 0.025(3) -0.006(3) 0.006(3) 0.000(3)
C12 0.028(3) 0.041(3) 0.028(3) -0.006(3) 0.005(3) -0.006(3)
C13 0.023(3) 0.040(3) 0.031(3) -0.004(3) 0.010(2) -0.003(2)
C14 0.032(3) 0.042(3) 0.029(3) 0.001(3) 0.012(3) -0.003(3)
C15 0.028(3) 0.051(4) 0.037(4) -0.003(3) 0.013(3) 0.004(3)
C16 0.026(3) 0.046(4) 0.033(3) -0.003(3) 0.000(3) 0.000(3)
C17 0.025(3) 0.051(4) 0.029(3) -0.008(3) 0.007(2) -0.001(3)
C18 0.039(4) 0.065(4) 0.043(4) -0.011(3) 0.006(3) 0.016(3)
C19 0.036(4) 0.083(5) 0.047(4) -0.008(4) 0.017(3) -0.013(4)
C20 0.034(4) 0.052(4) 0.038(4) -0.008(3) 0.003(3) -0.002(3)
C21 0.040(4) 0.040(3) 0.031(3) -0.013(3) 0.010(3) -0.010(3)
C22 0.073(5) 0.042(4) 0.045(4) -0.015(3) 0.020(4) -0.014(4)
C23 0.050(4) 0.054(4) 0.033(4) -0.013(3) 0.019(3) 0.000(3)
C24 0.041(4) 0.064(5) 0.044(4) -0.012(3) 0.004(3) -0.010(4)
C25 0.030(3) 0.027(3) 0.036(3) -0.003(2) 0.016(3) 0.003(2)
C26 0.030(3) 0.027(3) 0.038(3) 0.003(2) 0.012(3) 0.001(2)
C27 0.032(3) 0.028(3) 0.042(3) 0.000(2) 0.019(3) 0.002(2)
C28 0.038(3) 0.030(3) 0.045(4) -0.004(3) 0.024(3) -0.004(3)
C29 0.027(3) 0.041(3) 0.040(4) -0.013(3) 0.016(3) -0.004(2)
C30 0.025(3) 0.037(3) 0.034(3) -0.004(3) 0.012(3) 0.005(2)
C31 0.047(4) 0.037(3) 0.042(4) 0.003(3) 0.021(3) 0.001(3)
C32 0.034(4) 0.046(4) 0.057(4) -0.017(3) 0.019(3) -0.009(3)
P4 0.0284(10) 0.0771(14) 0.0324(10) 0.0057(9) 0.0088(8) 0.0061(9)
F7 0.098(4) 0.083(4) 0.123(5) 0.019(3) 0.078(4) 0.015(3)
F8 0.087(4) 0.071(3) 0.060(3) 0.015(3) 0.028(3) -0.014(3)
F9 0.051(3) 0.092(4) 0.082(4) 0.011(3) 0.009(3) -0.022(3)
F10 0.093(5) 0.155(6) 0.104(5) 0.059(5) 0.000(4) 0.044(4)
F11 0.061(4) 0.142(6) 0.158(6) 0.000(5) -0.026(4) -0.010(4)
F12 0.068(4) 0.099(4) 0.110(4) 0.030(4) 0.029(3) 0.028(3)
O2 0.083(5) 0.094(5) 0.103(5) 0.059(4) 0.047(4) 0.015(4)
C34 0.022(3) 0.048(3) 0.039(3) 0.005(3) 0.009(3) -0.001(3)
C35 0.029(4) 0.063(4) 0.042(4) -0.003(3) 0.007(3) -0.012(3)
C36 0.034(4) 0.077(4) 0.042(4) 0.001(3) 0.014(3) -0.001(4)
C37 0.052(5) 0.060(4) 0.050(4) 0.020(4) 0.024(4) 0.011(4)
C38 0.053(5) 0.038(4) 0.058(4) 0.008(3) 0.021(4) 0.006(3)
C39 0.029(3) 0.044(3) 0.040(3) 0.004(3) 0.014(3) 0.004(3)
C40 0.044(4) 0.049(4) 0.044(4) -0.003(3) 0.011(3) -0.003(3)
C66 0.111(6) 0.134(8) 0.121(8) 0.004(6) 0.009(6) 0.020(6)
Ir2 0.02705(16) 0.04880(18) 0.0529(2) 0.01670(14) 0.01404(13) 0.00202(12)
P3 0.0301(11) 0.0514(12) 0.0843(17) -0.0054(11) 0.0109(11) -0.0100(9)
C41 0.115(7) 0.102(5) 0.078(5) -0.026(5) 0.031(6) -0.067(6)
C42 0.038(4) 0.085(5) 0.089(6) 0.013(5) 0.001(4) -0.008(4)
C43 0.119(8) 0.220(11) 0.167(9) 0.039(8) 0.052(8) -0.063(8)
C44 0.065(6) 0.081(6) 0.117(6) 0.008(5) -0.011(5) -0.028(5)
C45 0.084(7) 0.112(6) 0.154(9) -0.002(6) -0.008(7) 0.030(6)
C46 0.088(6) 0.102(6) 0.117(7) -0.022(5) 0.016(6) 0.037(5)
C47 0.168(9) 0.113(7) 0.150(9) 0.022(7) 0.021(8) 0.022(7)
C48 0.097(7) 0.087(7) 0.116(6) -0.031(6) 0.013(6) 0.011(6)
C49 0.123(7) 0.120(8) 0.145(9) -0.026(7) -0.023(7) 0.038(6)
C50 0.045(4) 0.086(5) 0.049(4) -0.005(4) 0.016(3) 0.016(4)
C51 0.044(4) 0.111(6) 0.065(5) 0.008(5) 0.025(4) 0.010(4)
C52 0.079(6) 0.104(6) 0.080(6) -0.023(5) 0.024(5) 0.020(5)
C53 0.053(5) 0.080(6) 0.058(4) 0.002(4) 0.010(4) 0.023(4)
C54 0.046(4) 0.103(6) 0.043(4) 0.014(4) 0.001(3) -0.009(4)
C55 0.068(6) 0.134(7) 0.045(5) 0.011(5) 0.011(4) -0.020(5)
C56 0.071(6) 0.124(6) 0.055(5) -0.012(5) 0.007(5) -0.019(5)
C57 0.053(5) 0.116(7) 0.118(8) 0.051(6) 0.007(5) -0.007(5)
C58 0.049(4) 0.065(5) 0.063(5) 0.022(4) 0.018(4) 0.003(4)
C59 0.045(4) 0.065(5) 0.048(4) 0.011(4) 0.015(3) -0.001(4)
C60 0.050(4) 0.047(4) 0.031(4) -0.001(3) 0.009(3) -0.004(3)
C61 0.057(4) 0.058(5) 0.044(4) 0.013(3) 0.012(4) -0.002(4)
C62 0.052(4) 0.054(4) 0.047(4) 0.008(3) 0.001(4) -0.002(3)
C63 0.045(4) 0.057(5) 0.066(5) 0.014(4) 0.014(4) -0.007(3)
C64 0.059(5) 0.055(4) 0.056(5) 0.009(3) 0.031(4) 0.003(4)
C65 0.058(5) 0.083(6) 0.085(6) 0.019(5) 0.003(5) 0.002(4)

loop_
_atom_type_symbol
_atom_type_description
_atom_type_scat_dispersion_real
_atom_type_scat_dispersion_imag
_atom_type_scat_source
C C 0.0033 0.0016 'International Tables Vol C Tables 4.2.6.8 and 6.1.1.4'
H H 0.0000 0.0000 'International Tables Vol C Tables 4.2.6.8 and 6.1.1.4'
O O 0.0106 0.0060 'International Tables Vol C Tables 4.2.6.8 and 6.1.1.4'
F F 0.0171 0.0103 'International Tables Vol C Tables 4.2.6.8 and 6.1.1.4'
P P 0.1023 0.0942 'International Tables Vol C Tables 4.2.6.8 and 6.1.1.4'
Ir Ir -1.4442 7.9887 'International Tables Vol C Tables 4.2.6.8 and 6.1.1.4'

loop_
_geom_angle_atom_site_label_1
_geom_angle_atom_site_label_2
_geom_angle_atom_site_label_3
_geom_angle
C7 P2 C17 105.1(3)
C7 P2 C21 106.0(3)
C17 P2 C21 110.4(3)
C7 P2 Ir1 102.5(2)
C17 P2 Ir1 109.1(2)
C21 P2 Ir1 122.2(2)
C25 O1 Ir1 131.4(4)
C2 C1 C6 114.3(5)
C2 C1 Ir1 123.6(4)
C6 C1 Ir1 122.1(5)
C3 C2 C1 123.3(6)
C3 C2 C8 119.4(6)
C1 C2 C8 117.3(5)
C2 C3 C4 120.0(7)
C2 C3 H3 120.0
C4 C3 H3 120.0
C5 C4 C3 119.1(6)
C5 C4 H4 120.4
C3 C4 H4 120.4
C6 C5 C4 120.5(6)
C6 C5 H5 119.8
C4 C5 H5 119.8
C5 C6 C1 122.4(6)
C5 C6 C7 119.1(6)
C1 C6 C7 118.4(6)
C6 C7 P2 109.4(4)
C6 C7 H7A 109.8
P2 C7 H7A 109.8
C6 C7 H7B 109.8
P2 C7 H7B 109.8
H7A C7 H7B 108.3
Ir1 C33 H33A 109.5
Ir1 C33 H33B 109.5
H33A C33 H33B 109.5
Ir1 C33 H33C 109.5
H33A C33 H33C 109.5
H33B C33 H33C 109.5
C33 Ir1 C1 80.2(3)
C33 Ir1 O1 116.3(2)
C1 Ir1 O1 162.8(2)
C33 Ir1 P2 93.8(2)
C1 Ir1 P2 83.46(18)
O1 Ir1 P2 90.05(12)
C33 Ir1 P1 93.03(18)
C1 Ir1 P1 82.64(18)
O1 Ir1 P1 100.60(13)
P2 Ir1 P1 163.25(6)
C8 P1 C9 104.9(3)
C8 P1 C13 103.2(3)
C9 P1 C13 109.4(3)
C8 P1 Ir1 101.2(2)
C9 P1 Ir1 109.78(19)
C13 P1 Ir1 125.9(2)
C2 C8 P1 110.6(4)
C2 C8 H8A 109.5
P1 C8 H8A 109.5
C2 C8 H8B 109.5
P1 C8 H8B 109.5
H8A C8 H8B 108.1
C10 C9 C11 110.6(5)
C10 C9 C12 106.4(5)
C11 C9 C12 105.9(5)
C10 C9 P1 110.4(4)
C11 C9 P1 115.9(4)
C12 C9 P1 107.1(4)
C9 C10 H10A 109.5
C9 C10 H10B 109.5
H10A C10 H10B 109.5
C9 C10 H10C 109.5
H10A C10 H10C 109.5
H10B C10 H10C 109.5
C9 C11 H11A 109.5
C9 C11 H11B 109.5
H11A C11 H11B 109.5
C9 C11 H11C 109.5
H11A C11 H11C 109.5
H11B C11 H11C 109.5
C9 C12 H12A 109.5
C9 C12 H12B 109.5
H12A C12 H12B 109.5
C9 C12 H12C 109.5
H12A C12 H12C 109.5
H12B C12 H12C 109.5
C16 C13 C15 108.0(5)
C16 C13 C14 107.3(5)
C15 C13 C14 107.8(5)
C16 C13 P1 109.7(4)
C15 C13 P1 112.5(4)
C14 C13 P1 111.4(4)
C13 C14 H14A 109.5
C13 C14 H14B 109.5
H14A C14 H14B 109.5
C13 C14 H14C 109.5
H14A C14 H14C 109.5
H14B C14 H14C 109.5
C13 C15 H15A 109.5
C13 C15 H15B 109.5
H15A C15 H15B 109.5
C13 C15 H15C 109.5
H15A C15 H15C 109.5
H15B C15 H15C 109.5
C13 C16 H16A 109.5
C13 C16 H16B 109.5
H16A C16 H16B 109.5
C13 C16 H16C 109.5
H16A C16 H16C 109.5
H16B C16 H16C 109.5
C18 C17 C19 109.9(6)
C18 C17 C20 107.5(6)
C19 C17 C20 107.7(6)
C18 C17 P2 110.3(5)
C19 C17 P2 115.6(5)
C20 C17 P2 105.3(5)
C17 C18 H18A 109.5
C17 C18 H18B 109.5
H18A C18 H18B 109.5
C17 C18 H18C 109.5
H18A C18 H18C 109.5
H18B C18 H18C 109.5
C17 C19 H19A 109.5
C17 C19 H19B 109.5
H19A C19 H19B 109.5
C17 C19 H19C 109.5
H19A C19 H19C 109.5
H19B C19 H19C 109.5
C17 C20 H20A 109.5
C17 C20 H20B 109.5
H20A C20 H20B 109.5
C17 C20 H20C 109.5
H20A C20 H20C 109.5
H20B C20 H20C 109.5
C22 C21 C24 108.2(6)
C22 C21 C23 110.6(6)
C24 C21 C23 104.9(6)
C22 C21 P2 110.2(5)
C24 C21 P2 110.4(5)
C23 C21 P2 112.3(5)
C21 C22 H22A 109.5
C21 C22 H22B 109.5
H22A C22 H22B 109.5
C21 C22 H22C 109.5
H22A C22 H22C 109.5
H22B C22 H22C 109.5
C21 C23 H23A 109.5
C21 C23 H23B 109.5
H23A C23 H23B 109.5
C21 C23 H23C 109.5
H23A C23 H23C 109.5
H23B C23 H23C 109.5
C21 C24 H24A 109.5
C21 C24 H24B 109.5
H24A C24 H24B 109.5
C21 C24 H24C 109.5
H24A C24 H24C 109.5
H24B C24 H24C 109.5
O1 C25 C26 120.0(6)
O1 C25 C30 122.5(6)
C26 C25 C30 117.5(6)
C25 C26 C27 120.7(6)
C25 C26 H26 119.6
C27 C26 H26 119.6
C28 C27 C26 121.1(7)
C28 C27 C31 120.4(6)
C26 C27 C31 118.5(6)
C27 C28 C29 119.0(6)
C27 C28 H28 120.5
C29 C28 H28 120.5
C30 C29 C28 120.3(6)
C30 C29 C32 120.7(7)
C28 C29 C32 118.9(7)
C29 C30 C25 121.5(7)
C29 C30 H30 119.3
C25 C30 H30 119.3
F1B C31 F3B 112.6(10)
F1B C31 F2A 125.2(11)
F3B C31 F2A 80.8(10)
F1B C31 F2B 107.8(10)
F3B C31 F2B 106.8(9)
F2A C31 F2B 26.7(8)
F1B C31 F3A 82.1(10)
F3B C31 F3A 31.2(6)
F2A C31 F3A 103.9(10)
F2B C31 F3A 125.0(11)
F1B C31 F1A 27.4(7)
F3B C31 F1A 125.9(10)
F2A C31 F1A 100.8(10)
F2B C31 F1A 80.6(10)
F3A C31 F1A 100.6(9)
F1B C31 C27 109.9(8)
F3B C31 C27 109.5(8)
F2A C31 C27 114.6(9)
F2B C31 C27 110.1(9)
F3A C31 C27 116.7(8)
F1A C31 C27 117.9(8)
F5B C32 F6A 119.8(14)
F5B C32 F4A 67.8(9)
F6A C32 F4A 112.1(11)
F5B C32 F6B 113.1(12)
F6A C32 F6B 18.0(12)
F4A C32 F6B 127.1(13)
F5B C32 F4B 106.6(9)
F6A C32 F4B 85.6(10)
F4A C32 F4B 39.8(6)
F6B C32 F4B 103.6(11)
F5B C32 C29 115.4(9)
F6A C32 C29 116.1(12)
F4A C32 C29 116.7(8)
F6B C32 C29 109.8(12)
F4B C32 C29 107.4(8)
F5B C32 F5A 31.0(7)
F6A C32 F5A 98.9(11)
F4A C32 F5A 96.6(9)
F6B C32 F5A 86.8(11)
F4B C32 F5A 131.4(9)
C29 C32 F5A 113.3(7)
C40 P4 C54 105.7(4)
C40 P4 C50 104.9(4)
C54 P4 C50 112.0(4)
C40 P4 Ir2 102.0(3)
C54 P4 Ir2 120.4(4)
C50 P4 Ir2 110.0(3)
C58 O2 Ir2 138.1(6)
C35 C34 C39 117.8(7)
C35 C34 Ir2 120.9(6)
C39 C34 Ir2 121.3(5)
C36 C35 C34 120.4(8)
C36 C35 C41 119.1(7)
C34 C35 C41 120.4(7)
C37 C36 C35 121.0(8)
C37 C36 H36 119.5
C35 C36 H36 119.5
C36 C37 C38 119.6(8)
C36 C37 H37 120.2
C38 C37 H37 120.2
C37 C38 C39 120.5(8)
C37 C38 H38 119.8
C39 C38 H38 119.8
C38 C39 C34 120.3(7)
C38 C39 C40 119.9(7)
C34 C39 C40 119.7(6)
C39 C40 P4 108.0(5)
C39 C40 H40A 110.1
P4 C40 H40A 110.1
C39 C40 H40B 110.1
P4 C40 H40B 110.1
H40A C40 H40B 108.4
Ir2 C66 H66A 109.5
Ir2 C66 H66B 109.5
H66A C66 H66B 109.5
Ir2 C66 H66C 109.5
H66A C66 H66C 109.5
H66B C66 H66C 109.5
C66 Ir2 C34 82.7(3)
C66 Ir2 O2 112.3(3)
C34 Ir2 O2 164.7(3)
C66 Ir2 P4 89.8(3)
C34 Ir2 P4 82.9(2)
O2 Ir2 P4 93.5(3)
C66 Ir2 P3 95.8(3)
C34 Ir2 P3 83.9(2)
O2 Ir2 P3 97.3(3)
P4 Ir2 P3 164.91(8)
C41 P3 C42 105.5(4)
C41 P3 C46 104.7(5)
C42 P3 C46 108.8(4)
C41 P3 Ir2 103.2(3)
C42 P3 Ir2 110.2(3)
C46 P3 Ir2 122.8(3)
C35 C41 P3 110.2(6)
C35 C41 H41A 109.6
P3 C41 H41A 109.6
C35 C41 H41B 109.6
P3 C41 H41B 109.6
H41A C41 H41B 108.1
C43 C42 C44 114.0(7)
C43 C42 C45 104.3(6)
C44 C42 C45 105.0(7)
C43 C42 P3 113.8(7)
C44 C42 P3 115.7(6)
C45 C42 P3 102.0(6)
C42 C43 H43A 109.5
C42 C43 H43B 109.5
H43A C43 H43B 109.5
C42 C43 H43C 109.5
H43A C43 H43C 109.5
H43B C43 H43C 109.5
C42 C44 H44A 109.5
C42 C44 H44B 109.5
H44A C44 H44B 109.5
C42 C44 H44C 109.5
H44A C44 H44C 109.5
H44B C44 H44C 109.5
C42 C45 H45A 109.5
C42 C45 H45B 109.5
H45A C45 H45B 109.5
C42 C45 H45C 109.5
H45A C45 H45C 109.5
H45B C45 H45C 109.5
C49 C46 C48 108.2(7)
C49 C46 C47 102.6(8)
C48 C46 C47 105.1(8)
C49 C46 P3 114.5(6)
C48 C46 P3 113.3(6)
C47 C46 P3 112.3(6)
C46 C47 H47A 109.5
C46 C47 H47B 109.5
H47A C47 H47B 109.5
C46 C47 H47C 109.5
H47A C47 H47C 109.5
H47B C47 H47C 109.5
C46 C48 H48A 109.5
C46 C48 H48B 109.5
H48A C48 H48B 109.5
C46 C48 H48C 109.5
H48A C48 H48C 109.5
H48B C48 H48C 109.5
C46 C49 H49A 109.5
C46 C49 H49B 109.5
H49A C49 H49B 109.5
C46 C49 H49C 109.5
H49A C49 H49C 109.5
H49B C49 H49C 109.5
C53 C50 C52 107.8(9)
C53 C50 C51 105.8(8)
C52 C50 C51 109.5(8)
C53 C50 P4 109.8(5)
C52 C50 P4 115.4(6)
C51 C50 P4 108.3(7)
C50 C51 H51A 109.5
C50 C51 H51B 109.5
H51A C51 H51B 109.5
C50 C51 H51C 109.5
H51A C51 H51C 109.5
H51B C51 H51C 109.5
C50 C52 H52A 109.5
C50 C52 H52B 109.5
H52A C52 H52B 109.5
C50 C52 H52C 109.5
H52A C52 H52C 109.5
H52B C52 H52C 109.5
C50 C53 H53A 109.5
C50 C53 H53B 109.5
H53A C53 H53B 109.5
C50 C53 H53C 109.5
H53A C53 H53C 109.5
H53B C53 H53C 109.5
C57 C54 C56 100.0(7)
C57 C54 C55 104.6(9)
C56 C54 C55 110.6(9)
C57 C54 P4 118.4(7)
C56 C54 P4 113.0(7)
C55 C54 P4 109.5(6)
C54 C55 H55A 109.5
C54 C55 H55B 109.5
H55A C55 H55B 109.5
C54 C55 H55C 109.5
H55A C55 H55C 109.5
H55B C55 H55C 109.5
C54 C56 H56A 109.5
C54 C56 H56B 109.5
H56A C56 H56B 109.5
C54 C56 H56C 109.5
H56A C56 H56C 109.5
H56B C56 H56C 109.5
C54 C57 H57A 109.5
C54 C57 H57B 109.5
H57A C57 H57B 109.5
C54 C57 H57C 109.5
H57A C57 H57C 109.5
H57B C57 H57C 109.5
O2 C58 C63 125.1(8)
O2 C58 C59 118.9(8)
C63 C58 C59 116.0(8)
C60 C59 C58 120.6(8)
C60 C59 H59 119.7
C58 C59 H59 119.7
C59 C60 C61 121.2(8)
C59 C60 C64 116.8(8)
C61 C60 C64 121.9(7)
C60 C61 C62 119.3(8)
C60 C61 H61 120.3
C62 C61 H61 120.3
C63 C62 C61 119.3(8)
C63 C62 C65 119.7(9)
C61 C62 C65 120.9(8)
C62 C63 C58 123.4(8)
C62 C63 H63 118.3
C58 C63 H63 118.3
F7 C64 F9 106.9(8)
F7 C64 F8 106.0(7)
F9 C64 F8 106.2(7)
F7 C64 C60 112.7(8)
F9 C64 C60 112.7(7)
F8 C64 C60 111.8(8)
F10 C65 F11 106.8(10)
F10 C65 F12 107.1(10)
F11 C65 F12 105.3(10)
F10 C65 C62 113.1(10)
F11 C65 C62 111.5(10)
F12 C65 C62 112.5(9)

loop_
_geom_bond_atom_site_label_1
_geom_bond_atom_site_label_2
_geom_bond_distance
P2 C7 1.837(6)
P2 C17 1.880(7)
P2 C21 1.882(7)
P2 Ir1 2.3152(15)
F1A C31 1.404(13)
F2A C31 1.324(13)
F3A C31 1.363(12)
F1B C31 1.248(13)
F2B C31 1.339(13)
F3B C31 1.326(12)
F4A C32 1.301(12)
F5A C32 1.489(14)
F6A C32 1.289(17)
F4B C32 1.421(12)
F5B C32 1.197(13)
F6B C32 1.325(16)
O1 C25 1.316(7)
O1 Ir1 2.118(4)
C1 C2 1.407(9)
C1 C6 1.421(8)
C1 Ir1 2.022(6)
C2 C3 1.369(9)
C2 C8 1.531(9)
C3 C4 1.387(10)
C3 H3 0.9500
C4 C5 1.378(10)
C4 H4 0.9500
C5 C6 1.374(9)
C5 H5 0.9500
C6 C7 1.519(9)
C7 H7A 0.9900
C7 H7B 0.9900
C33 Ir1 1.918(6)
C33 H33A 0.9800
C33 H33B 0.9800
C33 H33C 0.9800
Ir1 P1 2.3579(15)
P1 C8 1.824(6)
P1 C9 1.874(6)
P1 C13 1.899(6)
C8 H8A 0.9900
C8 H8B 0.9900
C9 C10 1.526(8)
C9 C11 1.530(8)
C9 C12 1.554(8)
C10 H10A 0.9800
C10 H10B 0.9800
C10 H10C 0.9800
C11 H11A 0.9800
C11 H11B 0.9800
C11 H11C 0.9800
C12 H12A 0.9800
C12 H12B 0.9800
C12 H12C 0.9800
C13 C16 1.501(8)
C13 C15 1.539(8)
C13 C14 1.550(9)
C14 H14A 0.9800
C14 H14B 0.9800
C14 H14C 0.9800
C15 H15A 0.9800
C15 H15B 0.9800
C15 H15C 0.9800
C16 H16A 0.9800
C16 H16B 0.9800
C16 H16C 0.9800
C17 C18 1.530(11)
C17 C19 1.533(10)
C17 C20 1.535(9)
C18 H18A 0.9800
C18 H18B 0.9800
C18 H18C 0.9800
C19 H19A 0.9800
C19 H19B 0.9800
C19 H19C 0.9800
C20 H20A 0.9800
C20 H20B 0.9800
C20 H20C 0.9800
C21 C22 1.505(10)
C21 C24 1.535(11)
C21 C23 1.554(10)
C22 H22A 0.9800
C22 H22B 0.9800
C22 H22C 0.9800
C23 H23A 0.9800
C23 H23B 0.9800
C23 H23C 0.9800
C24 H24A 0.9800
C24 H24B 0.9800
C24 H24C 0.9800
C25 C26 1.397(9)
C25 C30 1.399(9)
C26 C27 1.399(9)
C26 H26 0.9500
C27 C28 1.369(10)
C27 C31 1.490(10)
C28 C29 1.396(10)
C28 H28 0.9500
C29 C30 1.385(9)
C29 C32 1.477(10)
C30 H30 0.9500
P4 C40 1.845(8)
P4 C54 1.862(9)
P4 C50 1.880(9)
P4 Ir2 2.303(2)
F7 C64 1.315(10)
F8 C64 1.343(10)
F9 C64 1.322(11)
F10 C65 1.327(13)
F11 C65 1.323(13)
F12 C65 1.331(14)
O2 C58 1.315(10)
O2 Ir2 2.086(6)
C34 C35 1.403(10)
C34 C39 1.406(10)
C34 Ir2 2.027(7)
C35 C36 1.403(11)
C35 C41 1.523(12)
C36 C37 1.361(12)
C36 H36 0.9500
C37 C38 1.388(12)
C37 H37 0.9500
C38 C39 1.398(10)
C38 H38 0.9500
C39 C40 1.509(10)
C40 H40A 0.9900
C40 H40B 0.9900
C66 Ir2 1.765(5)
C66 H66A 0.9800
C66 H66B 0.9800
C66 H66C 0.9800
Ir2 P3 2.325(2)
P3 C41 1.810(7)
P3 C42 1.872(7)
P3 C46 1.904(7)
C41 H41A 0.9900
C41 H41B 0.9900
C42 C43 1.524(9)
C42 C44 1.520(9)
C42 C45 1.578(9)
C43 H43A 0.9800
C43 H43B 0.9800
C43 H43C 0.9800
C44 H44A 0.9800
C44 H44B 0.9800
C44 H44C 0.9800
C45 H45A 0.9800
C45 H45B 0.9800
C45 H45C 0.9800
C46 C49 1.484(10)
C46 C48 1.534(9)
C46 C47 1.565(10)
C47 H47A 0.9800
C47 H47B 0.9800
C47 H47C 0.9800
C48 H48A 0.9800
C48 H48B 0.9800
C48 H48C 0.9800
C49 H49A 0.9800
C49 H49B 0.9800
C49 H49C 0.9800
C50 C53 1.525(12)
C50 C52 1.523(14)
C50 C51 1.554(13)
C51 H51A 0.9800
C51 H51B 0.9800
C51 H51C 0.9800
C52 H52A 0.9800
C52 H52B 0.9800
C52 H52C 0.9800
C53 H53A 0.9800
C53 H53B 0.9800
C53 H53C 0.9800
C54 C57 1.447(13)
C54 C56 1.539(14)
C54 C55 1.561(13)
C55 H55A 0.9800
C55 H55B 0.9800
C55 H55C 0.9800
C56 H56A 0.9800
C56 H56B 0.9800
C56 H56C 0.9800
C57 H57A 0.9800
C57 H57B 0.9800
C57 H57C 0.9800
C58 C63 1.392(12)
C58 C59 1.407(11)
C59 C60 1.363(11)
C59 H59 0.9500
C60 C61 1.368(12)
C60 C64 1.504(11)
C61 C62 1.385(12)
C61 H61 0.9500
C62 C63 1.341(11)
C62 C65 1.499(14)
C63 H63 0.9500

loop_
_geom_torsion_atom_site_label_1
_geom_torsion_atom_site_label_2
_geom_torsion_atom_site_label_3
_geom_torsion_atom_site_label_4
_geom_torsion
C6 C1 C2 C3 -7.2(9)
Ir1 C1 C2 C3 172.8(5)
C6 C1 C2 C8 172.1(5)
Ir1 C1 C2 C8 -7.8(8)
C1 C2 C3 C4 3.6(11)
C8 C2 C3 C4 -175.8(6)
C2 C3 C4 C5 1.3(11)
C3 C4 C5 C6 -1.9(11)
C4 C5 C6 C1 -2.2(10)
C4 C5 C6 C7 173.7(6)
C2 C1 C6 C5 6.5(9)
Ir1 C1 C6 C5 -173.5(5)
C2 C1 C6 C7 -169.4(5)
Ir1 C1 C6 C7 10.5(8)
C5 C6 C7 P2 162.7(5)
C1 C6 C7 P2 -21.3(7)
C17 P2 C7 C6 -93.4(5)
C21 P2 C7 C6 149.7(4)
Ir1 P2 C7 C6 20.6(4)
C2 C1 Ir1 C33 88.3(5)
C6 C1 Ir1 C33 -91.6(5)
C2 C1 Ir1 O1 -108.2(8)
C6 C1 Ir1 O1 71.9(9)
C2 C1 Ir1 P2 -176.7(5)
C6 C1 Ir1 P2 3.4(5)
C2 C1 Ir1 P1 -6.0(5)
C6 C1 Ir1 P1 174.0(5)
C25 O1 Ir1 C33 -49.3(6)
C25 O1 Ir1 C1 148.9(7)
C25 O1 Ir1 P2 -143.5(5)
C25 O1 Ir1 P1 49.5(6)
C7 P2 Ir1 C33 67.0(3)
C17 P2 Ir1 C33 178.1(3)
C21 P2 Ir1 C33 -51.1(4)
C7 P2 Ir1 C1 -12.6(3)
C17 P2 Ir1 C1 98.4(3)
C21 P2 Ir1 C1 -130.8(3)
C7 P2 Ir1 O1 -176.6(2)
C17 P2 Ir1 O1 -65.6(3)
C21 P2 Ir1 O1 65.2(3)
C7 P2 Ir1 P1 -46.7(3)
C17 P2 Ir1 P1 64.3(3)
C21 P2 Ir1 P1 -164.9(3)
C33 Ir1 P1 C8 -65.2(3)
C1 Ir1 P1 C8 14.5(3)
O1 Ir1 P1 C8 177.4(2)
P2 Ir1 P1 C8 48.7(3)
C33 Ir1 P1 C9 -175.7(3)
C1 Ir1 P1 C9 -96.0(3)
O1 Ir1 P1 C9 66.9(2)
P2 Ir1 P1 C9 -61.8(3)
C33 Ir1 P1 C13 50.3(3)
C1 Ir1 P1 C13 130.0(3)
O1 Ir1 P1 C13 -67.2(3)
P2 Ir1 P1 C13 164.1(3)
C3 C2 C8 P1 -159.6(5)
C1 C2 C8 P1 21.1(7)
C9 P1 C8 C2 92.1(4)
C13 P1 C8 C2 -153.4(4)
Ir1 P1 C8 C2 -22.1(4)
C8 P1 C9 C10 -164.5(4)
C13 P1 C9 C10 85.4(5)
Ir1 P1 C9 C10 -56.4(4)
C8 P1 C9 C11 68.8(5)
C13 P1 C9 C11 -41.3(5)
Ir1 P1 C9 C11 176.9(4)
C8 P1 C9 C12 -49.1(5)
C13 P1 C9 C12 -159.1(4)
Ir1 P1 C9 C12 59.0(4)
C8 P1 C13 C16 81.3(5)
C9 P1 C13 C16 -167.5(4)
Ir1 P1 C13 C16 -33.3(5)
C8 P1 C13 C15 -38.9(5)
C9 P1 C13 C15 72.4(5)
Ir1 P1 C13 C15 -153.5(4)
C8 P1 C13 C14 -160.0(4)
C9 P1 C13 C14 -48.8(5)
Ir1 P1 C13 C14 85.4(4)
C7 P2 C17 C18 -164.1(5)
C21 P2 C17 C18 -50.2(6)
Ir1 P2 C17 C18 86.7(5)
C7 P2 C17 C19 -38.6(6)
C21 P2 C17 C19 75.3(6)
Ir1 P2 C17 C19 -147.8(5)
C7 P2 C17 C20 80.2(5)
C21 P2 C17 C20 -165.9(5)
Ir1 P2 C17 C20 -29.0(5)
C7 P2 C21 C22 -164.5(6)
C17 P2 C21 C22 82.2(6)
Ir1 P2 C21 C22 -48.0(6)
C7 P2 C21 C24 -45.0(6)
C17 P2 C21 C24 -158.4(5)
Ir1 P2 C21 C24 71.4(6)
C7 P2 C21 C23 71.7(6)
C17 P2 C21 C23 -41.6(6)
Ir1 P2 C21 C23 -171.8(4)
Ir1 O1 C25 C26 -139.2(5)
Ir1 O1 C25 C30 41.1(9)
O1 C25 C26 C27 178.3(6)
C30 C25 C26 C27 -2.0(9)
C25 C26 C27 C28 0.5(10)
C25 C26 C27 C31 -178.4(6)
C26 C27 C28 C29 0.7(10)
C31 C27 C28 C29 179.6(6)
C27 C28 C29 C30 -0.4(10)
C27 C28 C29 C32 -177.5(6)
C28 C29 C30 C25 -1.3(10)
C32 C29 C30 C25 175.9(6)
O1 C25 C30 C29 -177.9(6)
C26 C25 C30 C29 2.5(9)
C28 C27 C31 F1B -121.6(9)
C26 C27 C31 F1B 57.3(10)
C28 C27 C31 F3B 2.7(10)
C26 C27 C31 F3B -178.5(8)
C28 C27 C31 F2A 91.3(11)
C26 C27 C31 F2A -89.9(11)
C28 C27 C31 F2B 119.8(9)
C26 C27 C31 F2B -61.3(10)
C28 C27 C31 F3A -30.4(12)
C26 C27 C31 F3A 148.4(9)
C28 C27 C31 F1A -150.4(9)
C26 C27 C31 F1A 28.5(11)
C30 C29 C32 F5B 34.3(12)
C28 C29 C32 F5B -148.5(10)
C30 C29 C32 F6A -113.3(11)
C28 C29 C32 F6A 63.9(12)
C30 C29 C32 F4A 111.1(11)
C28 C29 C32 F4A -71.7(12)
C30 C29 C32 F6B -94.9(11)
C28 C29 C32 F6B 82.3(11)
C30 C29 C32 F4B 153.1(8)
C28 C29 C32 F4B -29.8(10)
C30 C29 C32 F5A 0.2(10)
C28 C29 C32 F5A 177.4(8)
C39 C34 C35 C36 -6.5(11)
Ir2 C34 C35 C36 173.4(6)
C39 C34 C35 C41 168.7(8)
Ir2 C34 C35 C41 -11.4(11)
C34 C35 C36 C37 1.5(12)
C41 C35 C36 C37 -173.8(9)
C35 C36 C37 C38 3.0(13)
C36 C37 C38 C39 -2.2(12)
C37 C38 C39 C34 -3.0(11)
C37 C38 C39 C40 179.9(7)
C35 C34 C39 C38 7.3(10)
Ir2 C34 C39 C38 -172.7(5)
C35 C34 C39 C40 -175.6(7)
Ir2 C34 C39 C40 4.4(9)
C38 C39 C40 P4 156.0(6)
C34 C39 C40 P4 -21.1(8)
C54 P4 C40 C39 151.7(6)
C50 P4 C40 C39 -89.7(6)
Ir2 P4 C40 C39 25.0(5)
C35 C34 Ir2 C66 100.2(6)
C39 C34 Ir2 C66 -79.9(6)
C35 C34 Ir2 O2 -91.8(14)
C39 C34 Ir2 O2 88.2(13)
C35 C34 Ir2 P4 -169.2(6)
C39 C34 Ir2 P4 10.8(5)
C35 C34 Ir2 P3 3.4(6)
C39 C34 Ir2 P3 -176.6(5)
C58 O2 Ir2 C66 -18.1(13)
C58 O2 Ir2 C34 174.8(10)
C58 O2 Ir2 P4 -109.3(11)
C58 O2 Ir2 P3 81.3(11)
C40 P4 Ir2 C66 64.2(4)
C54 P4 Ir2 C66 -52.3(5)
C50 P4 Ir2 C66 175.1(4)
C40 P4 Ir2 C34 -18.5(3)
C54 P4 Ir2 C34 -135.0(4)
C50 P4 Ir2 C34 92.5(4)
C40 P4 Ir2 O2 176.5(3)
C54 P4 Ir2 O2 60.0(4)
C50 P4 Ir2 O2 -72.6(4)
C40 P4 Ir2 P3 -47.9(4)
C54 P4 Ir2 P3 -164.4(4)
C50 P4 Ir2 P3 63.1(4)
C66 Ir2 P3 C41 -78.5(5)
C34 Ir2 P3 C41 3.5(5)
O2 Ir2 P3 C41 168.1(5)
P4 Ir2 P3 C41 32.8(5)
C66 Ir2 P3 C42 169.2(4)
C34 Ir2 P3 C42 -108.8(4)
O2 Ir2 P3 C42 55.8(4)
P4 Ir2 P3 C42 -79.5(4)
C66 Ir2 P3 C46 39.0(5)
C34 Ir2 P3 C46 121.0(4)
O2 Ir2 P3 C46 -74.4(4)
P4 Ir2 P3 C46 150.3(4)
C36 C35 C41 P3 -171.2(7)
C34 C35 C41 P3 13.6(11)
C42 P3 C41 C35 106.4(7)
C46 P3 C41 C35 -138.8(8)
Ir2 P3 C41 C35 -9.3(8)
C41 P3 C42 C43 -166.9(7)
C46 P3 C42 C43 81.2(7)
Ir2 P3 C42 C43 -56.1(7)
C41 P3 C42 C44 58.2(8)
C46 P3 C42 C44 -53.7(8)
Ir2 P3 C42 C44 169.0(6)
C41 P3 C42 C45 -55.2(7)
C46 P3 C42 C45 -167.1(6)
Ir2 P3 C42 C45 55.7(6)
C41 P3 C46 C49 81.6(9)
C42 P3 C46 C49 -165.9(8)
Ir2 P3 C46 C49 -35.2(9)
C41 P3 C46 C48 -43.1(8)
C42 P3 C46 C48 69.3(8)
Ir2 P3 C46 C48 -159.9(6)
C41 P3 C46 C47 -162.0(8)
C42 P3 C46 C47 -49.5(8)
Ir2 P3 C46 C47 81.2(8)
C40 P4 C50 C53 49.1(8)
C54 P4 C50 C53 163.4(7)
Ir2 P4 C50 C53 -59.9(8)
C40 P4 C50 C52 -72.9(8)
C54 P4 C50 C52 41.4(9)
Ir2 P4 C50 C52 178.1(7)
C40 P4 C50 C51 164.1(6)
C54 P4 C50 C51 -81.6(7)
Ir2 P4 C50 C51 55.1(7)
C40 P4 C54 C57 -71.2(9)
C50 P4 C54 C57 175.1(8)
Ir2 P4 C54 C57 43.3(9)
C40 P4 C54 C56 45.2(8)
C50 P4 C54 C56 -68.5(8)
Ir2 P4 C54 C56 159.8(6)
C40 P4 C54 C55 169.1(8)
C50 P4 C54 C55 55.4(9)
Ir2 P4 C54 C55 -76.4(9)
Ir2 O2 C58 C63 15.3(18)
Ir2 O2 C58 C59 -163.9(8)
O2 C58 C59 C60 -177.4(9)
C63 C58 C59 C60 3.3(14)
C58 C59 C60 C61 -1.5(13)
C58 C59 C60 C64 -177.1(8)
C59 C60 C61 C62 0.0(13)
C64 C60 C61 C62 175.4(8)
C60 C61 C62 C63 -0.5(14)
C60 C61 C62 C65 -178.0(9)
C61 C62 C63 C58 2.6(15)
C65 C62 C63 C58 -179.9(10)
O2 C58 C63 C62 176.8(10)
C59 C58 C63 C62 -3.9(15)
C59 C60 C64 F7 -53.2(11)
C61 C60 C64 F7 131.2(9)
C59 C60 C64 F9 67.9(10)
C61 C60 C64 F9 -107.7(9)
C59 C60 C64 F8 -172.5(7)
C61 C60 C64 F8 11.9(12)
C63 C62 C65 F10 167.2(10)
C61 C62 C65 F10 -15.2(16)
C63 C62 C65 F11 46.9(15)
C61 C62 C65 F11 -135.6(11)
C63 C62 C65 F12 -71.2(13)
C61 C62 C65 F12 106.3(11)
